data_7221965
loop_
_publ_author_name
'Jia, Lina'
'Zhang, Qi'
'Wang, Jian-Rong'
'Mei, Xuefeng'

_publ_section_title
;
 Versatile solid modifications of icariin: structure, properties and form
 transformation
;
_journal_issue 39
_journal_name_full CrystEngComm
_journal_page_first 7500
_journal_paper_doi 10.1039/C5CE01422K
_journal_volume 17
_journal_year 2015
_chemical_absolute_configuration rmad
_chemical_formula_sum 'C35.5 H47 O15.5'
_chemical_formula_weight 720.22
_chemical_name_common Icariin
_chemical_name_systematic
; 
 ? 
;
_space_group_IT_number 19
_symmetry_cell_setting orthorhombic
_symmetry_space_group_name_Hall 'P 2ac 2ab'
_symmetry_space_group_name_H-M 'P 21 21 21'
_atom_sites_solution_hydrogens geom
_atom_sites_solution_primary direct
_atom_sites_solution_secondary difmap
_audit_creation_method SHELXL-97
_audit_update_record
;
2015-07-17 deposited with the CCDC.
2015-08-30 downloaded from the CCDC.
;
_cell_angle_alpha 90.00
_cell_angle_beta 90.00
_cell_angle_gamma 90.00
_cell_formula_units_Z 8
_cell_length_a 9.7994(7)
_cell_length_b 23.0446(16)
_cell_length_c 31.541(2)
_cell_measurement_temperature 296(2)
_cell_volume 7122.7(8)
_computing_cell_refinement 'Bruker SAINT'
_computing_data_collection 'Bruker APEX2'
_computing_data_reduction 'Bruker SAINT'
_computing_molecular_graphics 'Bruker SHELXTL'
_computing_publication_material 'Bruker SHELXTL'
_computing_structure_refinement 'SHELXL-97 (Sheldrick, 2008)'
_computing_structure_solution 'SHELXS-97 (Sheldrick, 2008)'
_diffrn_ambient_temperature 296(2)
_diffrn_measured_fraction_theta_full 0.997
_diffrn_measured_fraction_theta_max 0.997
_diffrn_measurement_device_type 'Bruker APXII-CCD'
_diffrn_measurement_method '\f and \w scans'
_diffrn_radiation_monochromator graphite
_diffrn_radiation_source 'fine-focus sealed tube'
_diffrn_radiation_type MoK\a
_diffrn_radiation_wavelength 0.71073
_diffrn_reflns_av_R_equivalents 0.0951
_diffrn_reflns_av_sigmaI/netI 0.1602
_diffrn_reflns_limit_h_max 10
_diffrn_reflns_limit_h_min -11
_diffrn_reflns_limit_k_max 27
_diffrn_reflns_limit_k_min -23
_diffrn_reflns_limit_l_max 37
_diffrn_reflns_limit_l_min -35
_diffrn_reflns_number 30317
_diffrn_reflns_theta_full 24.86
_diffrn_reflns_theta_max 24.86
_diffrn_reflns_theta_min 1.09
_exptl_absorpt_coefficient_mu 0.106
_exptl_crystal_colour yellow
_exptl_crystal_density_diffrn 1.343
_exptl_crystal_density_method 'not measured'
_exptl_crystal_description prism
_exptl_crystal_F_000 3060
_exptl_crystal_size_max 0.1
_exptl_crystal_size_mid 0.08
_exptl_crystal_size_min 0.05
_refine_diff_density_max 0.352
_refine_diff_density_min -0.306
_refine_diff_density_rms 0.082
_refine_ls_abs_structure_details 'Flack H D (1983), Acta Cryst. A39, 876-881'
_refine_ls_abs_structure_Flack -1.4(16)
_refine_ls_extinction_method none
_refine_ls_goodness_of_fit_ref 1.046
_refine_ls_hydrogen_treatment mixed
_refine_ls_matrix_type full
_refine_ls_number_parameters 935
_refine_ls_number_reflns 11879
_refine_ls_number_restraints 2266
_refine_ls_restrained_S_all 0.986
_refine_ls_R_factor_all 0.1952
_refine_ls_R_factor_gt 0.0926
_refine_ls_shift/su_max 0.073
_refine_ls_shift/su_mean 0.002
_refine_ls_structure_factor_coef Fsqd
_refine_ls_weighting_details 'calc w=1/[\s^2^(Fo^2^)+(0.0929P)^2^+0.6534P] where P=(Fo^2^+2Fc^2^)/3'
_refine_ls_weighting_scheme calc
_refine_ls_wR_factor_gt 0.1747
_refine_ls_wR_factor_ref 0.2247
_reflns_number_gt 5824
_reflns_number_total 11879
_reflns_threshold_expression >2sigma(I)
_cod_data_source_file c5ce01422k2.cif
_cod_data_source_block mo_2014503_0m
_cod_depositor_comments 'Adding full bibliography for 7221958--7221966.cif.'
_cod_original_cell_volume 7122.6(9)
_cod_database_code 7221965

loop_
_symmetry_equiv_pos_as_xyz
'x, y, z'
'x+1/2, -y+1/2, -z'
'-x, y+1/2, -z+1/2'
'-x+1/2, -y, z+1/2'

loop_
_atom_site_label
_atom_site_type_symbol
_atom_site_fract_x
_atom_site_fract_y
_atom_site_fract_z
_atom_site_U_iso_or_equiv
_atom_site_adp_type
_atom_site_occupancy
_atom_site_symmetry_multiplicity
_atom_site_calc_flag
_atom_site_refinement_flags
O13A O 0.5335(4) 0.69151(14) 0.48512(9) 0.0510(11) Uani 1 1 d U
O11A O 0.3056(4) 0.66707(12) 0.39494(9) 0.0361(9) Uani 1 1 d U
O10A O 0.2476(4) 0.72116(13) 0.33767(10) 0.0437(10) Uani 1 1 d U
O5A O -0.0749(4) 0.54727(13) 0.15596(10) 0.0430(10) Uani 1 1 d U
O6A O 0.0274(4) 0.53530(13) 0.09020(10) 0.0407(10) Uani 1 1 d U
O3A O 0.2588(5) 0.52674(14) 0.28168(12) 0.0759(14) Uani 1 1 d U
H1A H 0.3103 0.5226 0.3019 0.114 Uiso 1 1 calc R
H13B H 0.5285 0.7167 0.5058 0.114 Uiso 1 1 d R
O2A O 0.0973(5) 0.50691(14) 0.21915(12) 0.0672(13) Uani 1 1 d U
O7A O -0.2398(4) 0.44965(14) 0.03709(10) 0.0473(10) Uani 1 1 d U
H2A H -0.2996 0.4332 0.0507 0.071 Uiso 1 1 calc R
O8A O -0.1724(4) 0.37687(13) 0.11037(11) 0.0504(11) Uani 1 1 d U
H8B H -0.1894 0.3645 0.0866 0.076 Uiso 1 1 calc R
O9A O 0.0980(4) 0.41817(13) 0.11959(10) 0.0414(10) Uani 1 1 d U
O1A O 0.0004(4) 0.67765(12) 0.21620(9) 0.0415(10) Uani 1 1 d U
C16A C 0.0888(6) 0.76206(18) 0.27030(14) 0.0378(12) Uani 1 1 d U
H16D H -0.0055 0.7642 0.2610 0.045 Uiso 1 1 calc R
H16C H 0.0954 0.7817 0.2974 0.045 Uiso 1 1 calc R
O15A O 0.4204(4) 0.81119(13) 0.36467(10) 0.0487(11) Uani 1 1 d U
H9A H 0.3637 0.8168 0.3460 0.073 Uiso 1 1 calc R
O14A O 0.4902(4) 0.80780(13) 0.44965(11) 0.0545(12) Uani 1 1 d U
O12A O 0.2275(4) 0.60786(16) 0.46754(12) 0.0638(12) Uani 1 1 d U
O4 O 0.1183(5) 0.76981(18) 0.05316(14) 0.0881(15) Uani 1 1 d U
O1 O 0.4671(4) 0.67609(12) 0.20295(9) 0.0376(9) Uani 1 1 d U
O10 O 0.7071(4) 0.71401(12) 0.32765(9) 0.0376(10) Uani 1 1 d U
O7 O 0.2987(5) 0.5254(2) -0.00348(12) 0.0863(16) Uani 1 1 d U
H7B H 0.2474 0.5503 0.0061 0.129 Uiso 1 1 calc R
O6 O 0.5541(4) 0.54956(13) 0.08053(10) 0.0434(10) Uani 1 1 d U
O5 O 0.4033(4) 0.54745(13) 0.13884(9) 0.0403(10) Uani 1 1 d U
O2 O 0.5702(4) 0.50499(13) 0.20286(10) 0.0619(13) Uani 1 1 d U
O11 O 0.7809(4) 0.66347(12) 0.38654(9) 0.0345(9) Uani 1 1 d U
O13 O 1.0432(4) 0.69648(15) 0.46540(11) 0.0484(11) Uani 1 1 d U
O14 O 0.9867(4) 0.80690(13) 0.42985(10) 0.0475(11) Uani 1 1 d U
H14B H 0.9332 0.8316 0.4213 0.071 Uiso 1 1 calc R
O15 O 0.8838(4) 0.80491(13) 0.34582(10) 0.0441(10) Uani 1 1 d U
O12 O 0.7380(4) 0.62089(15) 0.46952(12) 0.0637(12) Uani 1 1 d U
H6 H 0.7153 0.5946 0.4855 0.095 Uiso 1 1 calc R
H15B H 0.8594 0.8404 0.3405 0.095 Uiso 1 1 d R
O3 O 0.7236(6) 0.52416(14) 0.26815(12) 0.0888(17) Uani 1 1 d U
H1 H 0.6921 0.5062 0.2479 0.133 Uiso 1 1 calc R
O9 O 0.5317(4) 0.42428(13) 0.08238(12) 0.0496(11) Uani 1 1 d U
H9B H 0.5369 0.3936 0.0973 0.074 Uiso 1 1 d R
O8 O 0.2618(4) 0.42515(16) 0.04858(12) 0.0676(13) Uani 1 1 d U
H3 H 0.2913 0.3964 0.0608 0.101 Uiso 1 1 calc R
C31A C 0.4320(5) 0.70471(19) 0.45369(14) 0.0358(12) Uani 1 1 d U
H31A H 0.3468 0.7154 0.4680 0.043 Uiso 1 1 calc R
C32A C 0.4068(6) 0.65139(18) 0.42607(14) 0.0350(11) Uani 1 1 d U
H32A H 0.4918 0.6419 0.4112 0.042 Uiso 1 1 calc R
C28A C 0.3528(6) 0.70989(18) 0.36670(15) 0.0339(10) Uani 1 1 d U
H28A H 0.4365 0.6976 0.3523 0.041 Uiso 1 1 calc R
C6A C 0.2150(6) 0.67957(19) 0.30713(15) 0.0377(10) Uani 1 1 d U
C5A C 0.2623(6) 0.6228(2) 0.30942(16) 0.0437(11) Uani 1 1 d U
H5A H 0.3243 0.6118 0.3303 0.052 Uiso 1 1 calc R
C4A C 0.2151(6) 0.5830(2) 0.28001(16) 0.0454(12) Uani 1 1 d U
C9A C 0.1247(6) 0.6004(2) 0.24822(15) 0.0412(11) Uani 1 1 d U
C3A C 0.0697(6) 0.5597(2) 0.21790(15) 0.0419(11) Uani 1 1 d U
C2A C -0.0175(6) 0.5835(2) 0.18605(16) 0.0414(10) Uani 1 1 d U
C22A C 0.0229(6) 0.51403(19) 0.13152(14) 0.0365(10) Uani 1 1 d U
H22A H 0.1133 0.5191 0.1443 0.044 Uiso 1 1 calc R
C26A C -0.0916(6) 0.5250(2) 0.06438(15) 0.0388(12) Uani 1 1 d U
H26A H -0.1695 0.5463 0.0761 0.047 Uiso 1 1 calc R
C27A C -0.0573(6) 0.5485(2) 0.02121(17) 0.0629(18) Uani 1 1 d U
H27D H -0.0663 0.5900 0.0214 0.094 Uiso 1 1 calc R
H27E H -0.1185 0.5324 0.0006 0.094 Uiso 1 1 calc R
H27F H 0.0348 0.5383 0.0141 0.094 Uiso 1 1 calc R
C25A C -0.1241(6) 0.4595(2) 0.06362(15) 0.0389(12) Uani 1 1 d U
H25A H -0.0459 0.4392 0.0512 0.047 Uiso 1 1 calc R
C24A C -0.1427(6) 0.4379(2) 0.10798(15) 0.0393(12) Uani 1 1 d U
H24A H -0.2192 0.4591 0.1207 0.047 Uiso 1 1 calc R
C23A C -0.0157(5) 0.45007(19) 0.13428(16) 0.0375(11) Uani 1 1 d U
H23A H -0.0336 0.4399 0.1639 0.045 Uiso 1 1 calc R
C1A C -0.0478(6) 0.6415(2) 0.18500(15) 0.0417(10) Uani 1 1 d U
C8A C 0.0896(6) 0.6577(2) 0.24699(15) 0.0395(10) Uani 1 1 d U
C7A C 0.1284(6) 0.69955(19) 0.27574(15) 0.0361(10) Uani 1 1 d U
C17A C 0.1771(6) 0.7925(2) 0.23885(16) 0.0421(12) Uani 1 1 d U
H17A H 0.1926 0.7730 0.2135 0.051 Uiso 1 1 calc R
C18A C 0.2357(6) 0.8435(2) 0.24258(16) 0.0438(13) Uani 1 1 d U
C20A C 0.3248(7) 0.8689(2) 0.20744(18) 0.0668(19) Uani 1 1 d U
H20D H 0.4190 0.8668 0.2157 0.100 Uiso 1 1 calc R
H20E H 0.2999 0.9086 0.2027 0.100 Uiso 1 1 calc R
H20F H 0.3116 0.8471 0.1818 0.100 Uiso 1 1 calc R
C19A C 0.2188(7) 0.8822(2) 0.28051(18) 0.0713(19) Uani 1 1 d U
H19E H 0.1726 0.8613 0.3026 0.107 Uiso 1 1 calc R
H19F H 0.1661 0.9156 0.2727 0.107 Uiso 1 1 calc R
H19D H 0.3070 0.8943 0.2904 0.107 Uiso 1 1 calc R
C10A C -0.1267(6) 0.6760(2) 0.15508(16) 0.0425(11) Uani 1 1 d U
C11A C -0.1035(6) 0.7347(2) 0.15095(16) 0.0496(11) Uani 1 1 d U
H11A H -0.0349 0.7515 0.1672 0.060 Uiso 1 1 calc R
C12A C -0.1764(6) 0.7696(2) 0.12409(17) 0.0557(13) Uani 1 1 d U
H12A H -0.1552 0.8088 0.1217 0.067 Uiso 1 1 calc R
C13A C -0.2803(7) 0.7463(2) 0.10090(18) 0.0576(13) Uani 1 1 d U
C14A C -0.3086(7) 0.6884(2) 0.10349(17) 0.0558(13) Uani 1 1 d U
H14A H -0.3779 0.6726 0.0870 0.067 Uiso 1 1 calc R
C15A C -0.2346(6) 0.6530(2) 0.13059(16) 0.0494(12) Uani 1 1 d U
H15A H -0.2562 0.6138 0.1327 0.059 Uiso 1 1 calc R
O4A O -0.3632(5) 0.77679(19) 0.07373(14) 0.0946(17) Uani 1 1 d U
C29A C 0.3747(6) 0.76584(18) 0.39173(14) 0.0317(11) Uani 1 1 d U
H29A H 0.2882 0.7774 0.4048 0.038 Uiso 1 1 calc R
C30A C 0.4782(6) 0.75492(18) 0.42620(14) 0.0341(12) Uani 1 1 d U
H30A H 0.5665 0.7455 0.4133 0.041 Uiso 1 1 calc R
C33A C 0.3588(6) 0.5985(2) 0.44880(17) 0.0471(14) Uani 1 1 d U
H33D H 0.3535 0.5663 0.4290 0.057 Uiso 1 1 calc R
H33C H 0.4239 0.5883 0.4708 0.057 Uiso 1 1 calc R
C21 C 0.0198(8) 0.7444(3) 0.0268(2) 0.088(2) Uani 1 1 d U
H21C H 0.0613 0.7142 0.0102 0.131 Uiso 1 1 calc R
H21A H -0.0175 0.7734 0.0082 0.131 Uiso 1 1 calc R
H21B H -0.0519 0.7282 0.0438 0.131 Uiso 1 1 calc R
C13 C 0.1878(7) 0.7351(2) 0.08135(18) 0.0554(13) Uani 1 1 d U
C12 C 0.2846(7) 0.7623(2) 0.10509(18) 0.0581(13) Uani 1 1 d U
H12 H 0.2990 0.8019 0.1017 0.070 Uiso 1 1 calc R
C11 C 0.3607(6) 0.7321(2) 0.13387(17) 0.0518(12) Uani 1 1 d U
H11 H 0.4276 0.7514 0.1493 0.062 Uiso 1 1 calc R
C10 C 0.3401(6) 0.6729(2) 0.14055(15) 0.0408(11) Uani 1 1 d U
C1 C 0.4225(6) 0.6405(2) 0.17107(15) 0.0388(10) Uani 1 1 d U
C8 C 0.5525(6) 0.65531(19) 0.23435(15) 0.0347(10) Uani 1 1 d U
C7 C 0.5901(6) 0.69570(19) 0.26515(15) 0.0363(10) Uani 1 1 d U
C6 C 0.6756(6) 0.67348(19) 0.29680(15) 0.0347(10) Uani 1 1 d U
C28 C 0.8160(6) 0.70386(19) 0.35515(15) 0.0352(11) Uani 1 1 d U
H28 H 0.8951 0.6898 0.3391 0.042 Uiso 1 1 calc R
C29 C 0.8505(5) 0.76183(18) 0.37648(14) 0.0312(11) Uani 1 1 d U
H29 H 0.7695 0.7750 0.3920 0.037 Uiso 1 1 calc R
C30 C 0.9644(5) 0.75437(18) 0.40776(15) 0.0308(11) Uani 1 1 d U
H30 H 1.0478 0.7443 0.3923 0.037 Uiso 1 1 calc R
C31 C 0.9315(5) 0.70605(19) 0.43813(14) 0.0325(11) Uani 1 1 d U
H31 H 0.8538 0.7184 0.4555 0.039 Uiso 1 1 calc R
C25 C 0.3941(6) 0.5080(2) 0.02883(17) 0.0470(13) Uani 1 1 d U
H25 H 0.4639 0.4830 0.0161 0.056 Uiso 1 1 calc R
C26 C 0.4629(6) 0.5629(2) 0.04629(16) 0.0469(12) Uani 1 1 d U
H26 H 0.3928 0.5900 0.0562 0.056 Uiso 1 1 calc R
C22 C 0.5015(6) 0.5164(2) 0.11383(16) 0.0390(11) Uani 1 1 d U
H22 H 0.5770 0.5046 0.1323 0.047 Uiso 1 1 calc R
C2 C 0.4538(6) 0.5832(2) 0.17058(15) 0.0359(10) Uani 1 1 d U
C3 C 0.5406(6) 0.5581(2) 0.20248(15) 0.0395(11) Uani 1 1 d U
C9 C 0.5905(6) 0.59775(19) 0.23477(15) 0.0363(11) Uani 1 1 d U
C14 C 0.1586(6) 0.6781(2) 0.08701(17) 0.0526(12) Uani 1 1 d U
H14 H 0.0889 0.6602 0.0718 0.063 Uiso 1 1 calc R
C15 C 0.2372(6) 0.6469(2) 0.11665(16) 0.0450(10) Uani 1 1 d U
H15 H 0.2199 0.6076 0.1204 0.054 Uiso 1 1 calc R
C32 C 0.8905(5) 0.65075(19) 0.41487(15) 0.0346(12) Uani 1 1 d U
H32 H 0.9687 0.6376 0.3980 0.042 Uiso 1 1 calc R
C33 C 0.8489(6) 0.6022(2) 0.44388(16) 0.0422(13) Uani 1 1 d U
H33B H 0.8219 0.5687 0.4273 0.051 Uiso 1 1 calc R
H33A H 0.9252 0.5912 0.4617 0.051 Uiso 1 1 calc R
C5 C 0.7223(6) 0.6175(2) 0.29788(16) 0.0421(11) Uani 1 1 d U
H5 H 0.7812 0.6054 0.3193 0.051 Uiso 1 1 calc R
C4 C 0.6806(6) 0.5792(2) 0.26673(16) 0.0416(11) Uani 1 1 d U
C16 C 0.5545(6) 0.75903(19) 0.26273(16) 0.0403(12) Uani 1 1 d U
H16A H 0.5361 0.7735 0.2910 0.048 Uiso 1 1 calc R
H16B H 0.4723 0.7638 0.2460 0.048 Uiso 1 1 calc R
C17 C 0.6679(6) 0.7940(2) 0.24322(17) 0.0473(12) Uani 1 1 d U
H17 H 0.7146 0.7765 0.2210 0.057 Uiso 1 1 calc R
C18 C 0.7091(6) 0.8469(2) 0.25392(17) 0.0489(14) Uani 1 1 d U
C20 C 0.8230(7) 0.8761(3) 0.2294(2) 0.080(2) Uani 1 1 d U
H20C H 0.8645 0.8485 0.2106 0.120 Uiso 1 1 calc R
H20A H 0.8903 0.8905 0.2489 0.120 Uiso 1 1 calc R
H20B H 0.7863 0.9078 0.2133 0.120 Uiso 1 1 calc R
C19 C 0.6468(7) 0.8833(2) 0.28855(18) 0.0616(18) Uani 1 1 d U
H19C H 0.5862 0.9114 0.2763 0.092 Uiso 1 1 calc R
H19A H 0.7178 0.9030 0.3038 0.092 Uiso 1 1 calc R
H19B H 0.5968 0.8588 0.3076 0.092 Uiso 1 1 calc R
C23 C 0.4272(5) 0.4618(2) 0.09852(16) 0.0393(12) Uani 1 1 d U
H23 H 0.3805 0.4431 0.1224 0.047 Uiso 1 1 calc R
C24 C 0.3275(6) 0.4759(2) 0.06484(16) 0.0406(12) Uani 1 1 d U
H24 H 0.2573 0.5012 0.0771 0.049 Uiso 1 1 calc R
C27 C 0.5513(7) 0.5926(3) 0.01261(18) 0.074(2) Uani 1 1 d U
H27A H 0.6108 0.6201 0.0260 0.111 Uiso 1 1 calc R
H27B H 0.4937 0.6123 -0.0073 0.111 Uiso 1 1 calc R
H27C H 0.6048 0.5639 -0.0019 0.111 Uiso 1 1 calc R
C21A C -0.3369(9) 0.8374(3) 0.0702(2) 0.116(3) Uani 1 1 d U
H21E H -0.4001 0.8543 0.0505 0.174 Uiso 1 1 calc R
H21F H -0.2454 0.8433 0.0602 0.174 Uiso 1 1 calc R
H21D H -0.3474 0.8553 0.0975 0.174 Uiso 1 1 calc R
C3S C 0.8601(12) 0.4616(7) 0.3756(5) 0.316(3) Uani 1 1 d DU
H7S H 0.8443 0.4824 0.3460 0.380 Uiso 1 1 d R
H6S H 0.8666 0.5036 0.3776 0.380 Uiso 1 1 d R
C2S C 0.7327(12) 0.4484(7) 0.3990(4) 0.316(3) Uani 1 1 d DU
H5S H 0.7494 0.4578 0.4285 0.380 Uiso 1 1 calc R
H4S H 0.7200 0.4067 0.3976 0.380 Uiso 1 1 calc R
C1S C 0.5958(13) 0.4761(7) 0.3872(5) 0.316(3) Uani 1 1 d DU
H2S H 0.6289 0.5157 0.3854 0.379 Uiso 1 1 calc R
H3S H 0.5558 0.4741 0.4153 0.379 Uiso 1 1 calc R
C4S C 1.0116(14) 0.4563(7) 0.3786(5) 0.319(3) Uani 1 1 d DU
H9S H 1.0487 0.4315 0.3522 0.383 Uiso 1 1 d R
H8S H 0.9913 0.4224 0.3957 0.383 Uiso 1 1 d R
C5S C 1.1191(18) 0.4788(7) 0.4046(5) 0.321(6) Uani 1 1 d U
H11S H 1.1699 0.5072 0.3889 0.482 Uiso 1 1 calc R
H12S H 1.1787 0.4478 0.4129 0.482 Uiso 1 1 calc R
H10S H 1.0806 0.4966 0.4294 0.482 Uiso 1 1 calc R
O1S O 0.4535(18) 0.4869(6) 0.3616(3) 0.435(11) Uani 1 1 d DU
H8A H 0.502(9) 0.803(3) 0.476(3) 0.17(4) Uiso 1 1 d .
H7 H 1.107(4) 0.6749(15) 0.4577(12) 0.015(12) Uiso 1 1 d .

loop_
_atom_site_aniso_label
_atom_site_aniso_U_11
_atom_site_aniso_U_22
_atom_site_aniso_U_33
_atom_site_aniso_U_23
_atom_site_aniso_U_13
_atom_site_aniso_U_12
O13A 0.079(3) 0.0482(19) 0.0257(19) -0.0012(15) -0.014(2) 0.017(2)
O11A 0.044(2) 0.0314(17) 0.0325(19) 0.0024(14) -0.0039(19) -0.0110(18)
O10A 0.068(3) 0.0299(17) 0.0328(19) -0.0076(14) -0.019(2) 0.0050(19)
O5A 0.043(2) 0.0363(18) 0.050(2) -0.0205(16) -0.011(2) 0.0012(19)
O6A 0.048(2) 0.0346(17) 0.0392(19) -0.0017(15) -0.003(2) -0.0049(19)
O3A 0.121(4) 0.036(2) 0.071(3) -0.0064(18) -0.049(3) 0.030(2)
O2A 0.110(4) 0.0269(18) 0.065(2) -0.0101(17) -0.025(3) 0.015(2)
O7A 0.044(2) 0.053(2) 0.045(2) -0.0120(17) -0.011(2) -0.010(2)
O8A 0.058(3) 0.0344(18) 0.059(2) -0.0119(16) -0.010(2) -0.014(2)
O9A 0.040(2) 0.0322(17) 0.052(2) -0.0051(15) 0.004(2) 0.0073(18)
O1A 0.061(3) 0.0320(18) 0.0310(18) -0.0100(14) -0.011(2) 0.0026(19)
C16A 0.054(3) 0.029(2) 0.031(2) -0.0043(18) -0.008(2) -0.002(2)
O15A 0.076(3) 0.0392(19) 0.0313(19) 0.0093(15) -0.008(2) -0.012(2)
O14A 0.091(3) 0.0354(18) 0.037(2) -0.0043(16) -0.021(2) -0.004(2)
O12A 0.058(3) 0.068(2) 0.066(3) 0.026(2) 0.009(2) -0.005(2)
O4 0.108(4) 0.075(3) 0.081(3) 0.017(2) -0.054(3) -0.001(3)
O1 0.051(2) 0.0286(17) 0.0329(18) -0.0104(14) -0.0091(19) 0.0046(18)
O10 0.050(2) 0.0302(17) 0.0321(19) -0.0084(14) -0.0117(19) 0.0028(18)
O7 0.074(3) 0.121(4) 0.065(3) 0.007(3) -0.022(3) 0.003(3)
O6 0.045(2) 0.0394(18) 0.045(2) -0.0060(16) -0.002(2) -0.0074(19)
O5 0.049(2) 0.0370(18) 0.0353(19) -0.0149(15) -0.0045(19) 0.0030(19)
O2 0.106(4) 0.0266(18) 0.054(2) -0.0114(16) -0.028(3) 0.014(2)
O11 0.044(2) 0.0293(17) 0.0305(18) 0.0032(14) 0.0002(18) -0.0057(17)
O13 0.048(2) 0.057(2) 0.040(2) -0.0059(18) -0.006(2) 0.016(2)
O14 0.064(3) 0.0342(18) 0.044(2) 0.0012(16) -0.012(2) -0.013(2)
O15 0.072(3) 0.0266(16) 0.0331(19) 0.0108(14) 0.001(2) -0.0038(19)
O12 0.048(3) 0.068(2) 0.075(3) 0.039(2) 0.016(2) 0.016(2)
O3 0.167(5) 0.035(2) 0.065(3) -0.0107(18) -0.049(3) 0.019(3)
O9 0.037(2) 0.0327(18) 0.079(3) -0.0088(18) 0.002(2) 0.0100(19)
O8 0.072(3) 0.070(2) 0.061(3) -0.026(2) -0.006(3) -0.024(3)
C31A 0.042(2) 0.034(2) 0.032(2) -0.0040(19) -0.003(2) 0.004(2)
C32A 0.044(2) 0.030(2) 0.031(2) 0.0029(18) -0.003(2) 0.005(2)
C28A 0.044(2) 0.0274(18) 0.0308(19) -0.0039(17) -0.006(2) 0.006(2)
C6A 0.052(2) 0.0286(18) 0.0327(19) -0.0075(17) -0.003(2) 0.0000(19)
C5A 0.058(2) 0.036(2) 0.037(2) -0.0034(18) -0.013(2) 0.005(2)
C4A 0.060(2) 0.036(2) 0.040(2) -0.0044(19) -0.007(2) 0.007(2)
C9A 0.055(2) 0.0326(19) 0.036(2) -0.0064(18) -0.012(2) -0.003(2)
C3A 0.053(2) 0.0351(19) 0.037(2) -0.0053(17) -0.009(2) 0.001(2)
C2A 0.051(2) 0.0348(18) 0.0385(18) -0.0070(17) -0.0058(19) 0.0004(19)
C22A 0.042(2) 0.0339(18) 0.0336(19) -0.0046(17) -0.0038(19) 0.0002(19)
C26A 0.038(3) 0.039(2) 0.039(2) -0.002(2) -0.009(2) 0.005(2)
C27A 0.068(4) 0.070(3) 0.051(3) 0.011(3) -0.007(3) -0.012(4)
C25A 0.038(3) 0.039(2) 0.040(2) -0.009(2) -0.006(2) 0.009(2)
C24A 0.044(3) 0.032(2) 0.042(2) -0.008(2) -0.001(2) 0.004(2)
C23A 0.040(2) 0.032(2) 0.041(2) -0.0048(19) -0.005(2) -0.002(2)
C1A 0.0535(19) 0.0356(17) 0.0359(17) -0.0060(16) -0.0067(18) -0.0038(18)
C8A 0.054(2) 0.0322(18) 0.0323(18) -0.0049(17) -0.0062(19) 0.0043(19)
C7A 0.048(2) 0.0278(17) 0.0325(18) -0.0056(16) -0.0021(18) -0.0005(18)
C17A 0.058(3) 0.031(2) 0.037(2) -0.0022(19) -0.001(2) 0.002(2)
C18A 0.058(3) 0.032(2) 0.042(2) -0.001(2) 0.000(2) 0.002(2)
C20A 0.091(5) 0.042(3) 0.067(4) 0.011(3) 0.008(4) -0.009(3)
C19A 0.101(5) 0.044(3) 0.068(4) -0.008(3) 0.004(4) -0.007(4)
C10A 0.053(2) 0.0364(19) 0.038(2) -0.0086(17) -0.008(2) 0.006(2)
C11A 0.059(2) 0.044(2) 0.046(2) -0.0037(18) -0.013(2) 0.004(2)
C12A 0.069(3) 0.043(2) 0.054(2) -0.006(2) -0.016(2) 0.007(2)
C13A 0.070(3) 0.051(2) 0.051(2) -0.005(2) -0.019(2) 0.013(2)
C14A 0.064(3) 0.053(2) 0.051(2) -0.008(2) -0.018(2) 0.004(2)
C15A 0.061(2) 0.040(2) 0.047(2) -0.009(2) -0.008(2) 0.006(2)
O4A 0.123(4) 0.074(3) 0.087(3) 0.006(2) -0.051(3) 0.014(3)
C29A 0.042(2) 0.025(2) 0.028(2) 0.0023(18) 0.000(2) -0.006(2)
C30A 0.044(3) 0.026(2) 0.032(2) -0.0045(19) -0.004(2) 0.001(2)
C33A 0.059(3) 0.037(2) 0.045(3) 0.003(2) -0.004(3) 0.000(3)
C21 0.097(4) 0.091(4) 0.074(4) 0.007(3) -0.029(4) 0.021(4)
C13 0.062(3) 0.051(2) 0.053(2) 0.001(2) -0.015(2) 0.009(2)
C12 0.071(3) 0.045(2) 0.058(2) 0.001(2) -0.015(2) 0.000(2)
C11 0.062(2) 0.041(2) 0.052(2) -0.009(2) -0.017(2) 0.000(2)
C10 0.048(2) 0.0356(19) 0.039(2) -0.0063(18) -0.011(2) 0.004(2)
C1 0.047(2) 0.0330(18) 0.0369(19) -0.0063(17) -0.0070(19) -0.0028(19)
C8 0.0416(19) 0.0283(17) 0.0343(18) -0.0037(16) -0.0074(18) 0.0006(18)
C7 0.045(2) 0.0272(17) 0.0367(18) -0.0024(16) -0.0013(19) -0.0011(18)
C6 0.044(2) 0.0267(18) 0.0337(19) -0.0029(17) -0.0022(19) -0.0019(19)
C28 0.038(2) 0.0321(19) 0.036(2) -0.0010(18) -0.002(2) 0.003(2)
C29 0.034(2) 0.030(2) 0.029(2) 0.0011(18) 0.003(2) -0.003(2)
C30 0.023(2) 0.030(2) 0.038(2) -0.0009(19) 0.004(2) -0.007(2)
C31 0.033(2) 0.031(2) 0.033(2) -0.0022(18) -0.003(2) 0.005(2)
C25 0.041(3) 0.052(2) 0.047(2) -0.012(2) -0.001(2) 0.008(2)
C26 0.050(3) 0.046(2) 0.045(2) -0.007(2) -0.003(2) 0.004(2)
C22 0.040(2) 0.035(2) 0.042(2) -0.0086(19) -0.006(2) 0.004(2)
C2 0.043(2) 0.0307(18) 0.0338(19) -0.0086(16) -0.0079(19) -0.0006(19)
C3 0.049(2) 0.0283(19) 0.041(2) -0.0057(18) -0.005(2) -0.001(2)
C9 0.047(2) 0.0262(18) 0.036(2) -0.0019(17) -0.008(2) 0.001(2)
C14 0.060(2) 0.052(2) 0.046(2) -0.0063(19) -0.011(2) 0.003(2)
C15 0.053(2) 0.0382(18) 0.0439(19) -0.0072(17) -0.0086(19) -0.0008(19)
C32 0.035(2) 0.032(2) 0.037(2) 0.0004(19) -0.001(2) 0.003(2)
C33 0.050(3) 0.033(2) 0.044(3) 0.006(2) 0.001(3) 0.008(3)
C5 0.055(2) 0.031(2) 0.041(2) -0.0009(18) -0.011(2) -0.002(2)
C4 0.055(2) 0.028(2) 0.042(2) -0.0016(18) -0.007(2) 0.000(2)
C16 0.046(2) 0.034(2) 0.041(2) -0.0041(19) -0.006(2) 0.000(2)
C17 0.057(3) 0.036(2) 0.048(2) 0.001(2) 0.004(2) 0.004(2)
C18 0.056(3) 0.034(2) 0.056(3) 0.000(2) 0.000(3) 0.008(3)
C20 0.093(5) 0.053(3) 0.095(4) 0.000(3) 0.027(4) -0.004(4)
C19 0.077(4) 0.038(3) 0.069(4) -0.016(3) 0.003(4) 0.004(3)
C23 0.033(2) 0.040(2) 0.044(2) -0.011(2) 0.000(2) 0.008(2)
C24 0.036(2) 0.043(2) 0.042(2) -0.016(2) -0.001(2) 0.005(2)
C27 0.096(5) 0.068(4) 0.059(4) -0.001(3) 0.010(4) -0.010(4)
C21A 0.146(6) 0.087(5) 0.116(5) 0.014(4) -0.055(5) 0.015(5)
C3S 0.342(5) 0.335(5) 0.272(5) -0.140(4) -0.029(5) -0.065(5)
C2S 0.345(5) 0.333(5) 0.271(5) -0.143(5) -0.028(5) -0.057(5)
C1S 0.343(6) 0.335(6) 0.271(6) -0.140(6) -0.035(6) -0.054(6)
C4S 0.343(6) 0.340(6) 0.276(6) -0.131(5) -0.029(6) -0.053(6)
C5S 0.340(10) 0.351(10) 0.273(10) -0.097(9) -0.004(10) -0.088(10)
O1S 0.78(3) 0.305(13) 0.219(10) -0.003(10) 0.000(18) -0.017(19)

loop_
_atom_type_symbol
_atom_type_description
_atom_type_scat_dispersion_real
_atom_type_scat_dispersion_imag
_atom_type_scat_source
C C 0.0033 0.0016 'International Tables Vol C Tables 4.2.6.8 and 6.1.1.4'
H H 0.0000 0.0000 'International Tables Vol C Tables 4.2.6.8 and 6.1.1.4'
O O 0.0106 0.0060 'International Tables Vol C Tables 4.2.6.8 and 6.1.1.4'

loop_
_geom_angle_atom_site_label_1
_geom_angle_atom_site_label_2
_geom_angle_atom_site_label_3
_geom_angle
C31A O13A H13B 109.6
C28A O11A C32A 112.3(4)
C6A O10A C28A 119.4(4)
C2A O5A C22A 114.5(4)
C22A O6A C26A 116.4(4)
C4A O3A H1A 109.5
C25A O7A H2A 109.5
C24A O8A H8B 109.5
C1A O1A C8A 121.2(4)
C17A C16A C7A 112.2(4)
C17A C16A H16D 109.2
C7A C16A H16D 109.2
C17A C16A H16C 109.2
C7A C16A H16C 109.2
H16D C16A H16C 107.9
C29A O15A H9A 109.5
C30A O14A H8A 114(5)
C13 O4 C21 118.7(5)
C1 O1 C8 120.8(4)
C6 O10 C28 119.7(4)
C25 O7 H7B 109.5
C22 O6 C26 116.9(4)
C2 O5 C22 117.0(4)
C28 O11 C32 113.2(4)
C31 O13 H7 120(3)
C30 O14 H14B 109.5
C29 O15 H15B 136.5
C33 O12 H6 109.5
C4 O3 H1 109.5
C23 O9 H9B 110.3
C24 O8 H3 109.5
O13A C31A C30A 110.5(4)
O13A C31A C32A 109.6(4)
C30A C31A C32A 109.7(4)
O13A C31A H31A 109.0
C30A C31A H31A 109.0
C32A C31A H31A 109.0
O11A C32A C33A 108.4(4)
O11A C32A C31A 107.4(4)
C33A C32A C31A 115.8(4)
O11A C32A H32A 108.4
C33A C32A H32A 108.4
C31A C32A H32A 108.4
O10A C28A O11A 107.5(4)
O10A C28A C29A 106.5(4)
O11A C28A C29A 108.1(4)
O10A C28A H28A 111.5
O11A C28A H28A 111.5
C29A C28A H28A 111.5
C7A C6A C5A 123.7(4)
C7A C6A O10A 113.9(4)
C5A C6A O10A 122.3(4)
C4A C5A C6A 118.6(5)
C4A C5A H5A 120.7
C6A C5A H5A 120.7
O3A C4A C5A 119.9(5)
O3A C4A C9A 119.9(4)
C5A C4A C9A 120.2(5)
C8A C9A C4A 117.2(4)
C8A C9A C3A 121.0(5)
C4A C9A C3A 121.8(4)
O2A C3A C2A 121.8(5)
O2A C3A C9A 122.1(5)
C2A C3A C9A 116.1(4)
C1A C2A O5A 119.0(5)
C1A C2A C3A 121.4(5)
O5A C2A C3A 119.6(4)
O6A C22A O5A 109.4(4)
O6A C22A C23A 113.7(4)
O5A C22A C23A 108.4(4)
O6A C22A H22A 108.4
O5A C22A H22A 108.4
C23A C22A H22A 108.4
O6A C26A C27A 105.7(4)
O6A C26A C25A 109.7(4)
C27A C26A C25A 112.6(4)
O6A C26A H26A 109.6
C27A C26A H26A 109.6
C25A C26A H26A 109.6
C26A C27A H27D 109.5
C26A C27A H27E 109.5
H27D C27A H27E 109.5
C26A C27A H27F 109.5
H27D C27A H27F 109.5
H27E C27A H27F 109.5
O7A C25A C24A 113.5(4)
O7A C25A C26A 109.2(4)
C24A C25A C26A 109.6(4)
O7A C25A H25A 108.1
C24A C25A H25A 108.1
C26A C25A H25A 108.1
O8A C24A C25A 113.5(4)
O8A C24A C23A 108.5(4)
C25A C24A C23A 110.4(4)
O8A C24A H24A 108.1
C25A C24A H24A 108.1
C23A C24A H24A 108.1
O9A C23A C24A 111.7(4)
O9A C23A C22A 106.8(4)
C24A C23A C22A 110.5(4)
O9A C23A H23A 109.3
C24A C23A H23A 109.3
C22A C23A H23A 109.3
C2A C1A O1A 120.0(5)
C2A C1A C10A 131.6(5)
O1A C1A C10A 108.4(4)
C9A C8A C7A 126.1(5)
C9A C8A O1A 120.0(4)
C7A C8A O1A 113.7(4)
C8A C7A C6A 114.0(4)
C8A C7A C16A 121.7(4)
C6A C7A C16A 124.1(4)
C18A C17A C16A 128.0(5)
C18A C17A H17A 116.0
C16A C17A H17A 116.0
C17A C18A C19A 123.7(5)
C17A C18A C20A 121.9(5)
C19A C18A C20A 114.4(5)
C18A C20A H20D 109.5
C18A C20A H20E 109.5
H20D C20A H20E 109.5
C18A C20A H20F 109.5
H20D C20A H20F 109.5
H20E C20A H20F 109.5
C18A C19A H19E 109.5
C18A C19A H19F 109.5
H19E C19A H19F 109.5
C18A C19A H19D 109.5
H19E C19A H19D 109.5
H19F C19A H19D 109.5
C11A C10A C15A 116.1(5)
C11A C10A C1A 120.7(5)
C15A C10A C1A 123.1(4)
C12A C11A C10A 123.3(5)
C12A C11A H11A 118.4
C10A C11A H11A 118.4
C13A C12A C11A 119.4(5)
C13A C12A H12A 120.3
C11A C12A H12A 120.3
C12A C13A C14A 120.2(6)
C12A C13A O4A 125.1(5)
C14A C13A O4A 114.7(5)
C13A C14A C15A 120.4(6)
C13A C14A H14A 119.8
C15A C14A H14A 119.8
C14A C15A C10A 120.5(5)
C14A C15A H15A 119.7
C10A C15A H15A 119.7
C13A O4A C21A 116.3(5)
O15A C29A C30A 110.1(4)
O15A C29A C28A 110.8(4)
C30A C29A C28A 109.1(4)
O15A C29A H29A 109.0
C30A C29A H29A 109.0
C28A C29A H29A 109.0
O14A C30A C29A 106.6(4)
O14A C30A C31A 112.3(4)
C29A C30A C31A 109.8(4)
O14A C30A H30A 109.4
C29A C30A H30A 109.4
C31A C30A H30A 109.4
O12A C33A C32A 111.0(4)
O12A C33A H33D 109.4
C32A C33A H33D 109.4
O12A C33A H33C 109.4
C32A C33A H33C 109.4
H33D C33A H33C 108.0
O4 C21 H21C 109.5
O4 C21 H21A 109.5
H21C C21 H21A 109.5
O4 C21 H21B 109.5
H21C C21 H21B 109.5
H21A C21 H21B 109.5
C14 C13 C12 121.4(6)
C14 C13 O4 122.9(6)
C12 C13 O4 115.6(5)
C13 C12 C11 120.8(5)
C13 C12 H12 119.6
C11 C12 H12 119.6
C12 C11 C10 121.3(5)
C12 C11 H11 119.4
C10 C11 H11 119.4
C15 C10 C11 116.3(5)
C15 C10 C1 122.5(4)
C11 C10 C1 121.2(5)
C2 C1 O1 121.3(5)
C2 C1 C10 127.9(4)
O1 C1 C10 110.8(4)
C9 C8 O1 120.3(4)
C9 C8 C7 124.4(5)
O1 C8 C7 115.3(4)
C8 C7 C6 114.2(4)
C8 C7 C16 123.5(4)
C6 C7 C16 122.0(4)
C5 C6 O10 122.9(4)
C5 C6 C7 124.2(4)
O10 C6 C7 112.8(4)
O10 C28 O11 111.3(4)
O10 C28 C29 107.2(4)
O11 C28 C29 108.8(4)
O10 C28 H28 109.8
O11 C28 H28 109.8
C29 C28 H28 109.8
O15 C29 C30 110.8(4)
O15 C29 C28 111.1(4)
C30 C29 C28 110.7(4)
O15 C29 H29 108.0
C30 C29 H29 108.0
C28 C29 H29 108.0
O14 C30 C29 109.9(4)
O14 C30 C31 110.7(4)
C29 C30 C31 110.1(4)
O14 C30 H30 108.7
C29 C30 H30 108.7
C31 C30 H30 108.7
O13 C31 C30 109.8(4)
O13 C31 C32 111.5(4)
C30 C31 C32 111.7(4)
O13 C31 H31 107.9
C30 C31 H31 107.9
C32 C31 H31 107.9
O7 C25 C24 112.9(5)
O7 C25 C26 108.1(4)
C24 C25 C26 108.9(4)
O7 C25 H25 109.0
C24 C25 H25 109.0
C26 C25 H25 109.0
O6 C26 C27 105.4(4)
O6 C26 C25 111.5(4)
C27 C26 C25 111.5(4)
O6 C26 H26 109.4
C27 C26 H26 109.4
C25 C26 H26 109.4
O6 C22 O5 112.8(4)
O6 C22 C23 112.8(4)
O5 C22 C23 105.3(4)
O6 C22 H22 108.6
O5 C22 H22 108.6
C23 C22 H22 108.6
C1 C2 O5 120.4(4)
C1 C2 C3 121.2(4)
O5 C2 C3 118.5(4)
O2 C3 C2 122.3(4)
O2 C3 C9 121.9(5)
C2 C3 C9 115.8(4)
C8 C9 C4 118.0(4)
C8 C9 C3 120.6(5)
C4 C9 C3 121.4(4)
C13 C14 C15 117.7(5)
C13 C14 H14 121.1
C15 C14 H14 121.1
C10 C15 C14 122.4(5)
C10 C15 H15 118.8
C14 C15 H15 118.8
O11 C32 C33 109.3(4)
O11 C32 C31 109.1(4)
C33 C32 C31 113.6(4)
O11 C32 H32 108.2
C33 C32 H32 108.2
C31 C32 H32 108.2
O12 C33 C32 109.2(4)
O12 C33 H33B 109.8
C32 C33 H33B 109.8
O12 C33 H33A 109.8
C32 C33 H33A 109.8
H33B C33 H33A 108.3
C6 C5 C4 119.0(5)
C6 C5 H5 120.5
C4 C5 H5 120.5
O3 C4 C5 119.2(5)
O3 C4 C9 120.7(4)
C5 C4 C9 120.1(5)
C7 C16 C17 111.7(4)
C7 C16 H16A 109.3
C17 C16 H16A 109.3
C7 C16 H16B 109.3
C17 C16 H16B 109.3
H16A C16 H16B 107.9
C18 C17 C16 127.8(5)
C18 C17 H17 116.1
C16 C17 H17 116.1
C17 C18 C19 124.9(5)
C17 C18 C20 120.2(5)
C19 C18 C20 114.9(5)
C18 C20 H20C 109.5
C18 C20 H20A 109.5
H20C C20 H20A 109.5
C18 C20 H20B 109.5
H20C C20 H20B 109.5
H20A C20 H20B 109.5
C18 C19 H19C 109.5
C18 C19 H19A 109.5
H19C C19 H19A 109.5
C18 C19 H19B 109.5
H19C C19 H19B 109.5
H19A C19 H19B 109.5
O9 C23 C24 110.5(4)
O9 C23 C22 105.5(4)
C24 C23 C22 111.1(4)
O9 C23 H23 109.9
C24 C23 H23 109.9
C22 C23 H23 109.9
O8 C24 C23 112.0(4)
O8 C24 C25 109.1(4)
C23 C24 C25 111.3(5)
O8 C24 H24 108.1
C23 C24 H24 108.1
C25 C24 H24 108.1
C26 C27 H27A 109.5
C26 C27 H27B 109.5
H27A C27 H27B 109.5
C26 C27 H27C 109.5
H27A C27 H27C 109.5
H27B C27 H27C 109.5
O4A C21A H21E 109.5
O4A C21A H21F 109.5
H21E C21A H21F 109.5
O4A C21A H21D 109.5
H21E C21A H21D 109.5
H21F C21A H21D 109.5
C2S C3S C4S 142.2(16)
C2S C3S H7S 114.0
C4S C3S H7S 103.7
C2S C3S H6S 103.2
C4S C3S H6S 90.8
H7S C3S H6S 67.5
C3S C2S C1S 122.2(14)
C3S C2S H5S 106.8
C1S C2S H5S 106.8
C3S C2S H4S 106.8
C1S C2S H4S 106.8
H5S C2S H4S 106.6
C2S C1S O1S 159.0(15)
C2S C1S H2S 96.5
O1S C1S H2S 96.5
C2S C1S H3S 96.5
O1S C1S H3S 96.5
H2S C1S H3S 103.4
C5S C4S C3S 137.4(16)
C5S C4S H9S 112.9
C3S C4S H9S 109.4
C5S C4S H8S 97.1
C3S C4S H8S 84.1
H9S C4S H8S 94.2
C4S C5S H11S 109.5
C4S C5S H12S 109.5
H11S C5S H12S 109.5
C4S C5S H10S 109.5
H11S C5S H10S 109.5
H12S C5S H10S 109.5

loop_
_geom_bond_atom_site_label_1
_geom_bond_atom_site_label_2
_geom_bond_distance
O13A C31A 1.437(6)
O13A H13B 0.8749
O11A C28A 1.408(5)
O11A C32A 1.442(6)
O10A C6A 1.396(5)
O10A C28A 1.403(6)
O5A C2A 1.384(6)
O5A C22A 1.450(6)
O6A C22A 1.393(5)
O6A C26A 1.442(6)
O3A C4A 1.366(6)
O3A H1A 0.8200
O2A C3A 1.247(5)
O7A C25A 1.427(6)
O7A H2A 0.8200
O8A C24A 1.438(5)
O8A H8B 0.8200
O9A C23A 1.413(6)
O1A C1A 1.373(5)
O1A C8A 1.385(6)
C16A C17A 1.492(7)
C16A C7A 1.502(6)
C16A H16D 0.9700
C16A H16C 0.9700
O15A C29A 1.422(5)
O15A H9A 0.8200
O14A C30A 1.430(5)
O14A H8A 0.85(8)
O12A C33A 1.433(6)
O4 C13 1.377(7)
O4 C21 1.403(8)
O1 C1 1.369(5)
O1 C8 1.382(6)
O10 C6 1.384(5)
O10 C28 1.395(6)
O7 C25 1.440(7)
O7 H7B 0.8200
O6 C22 1.398(6)
O6 C26 1.435(6)
O5 C2 1.387(5)
O5 C22 1.435(6)
O2 C3 1.257(5)
O11 C28 1.402(5)
O11 C32 1.428(6)
O13 C31 1.409(6)
O13 H7 0.83(4)
O14 C30 1.414(5)
O14 H14B 0.8200
O15 C29 1.424(5)
O15 H15B 0.8693
O12 C33 1.421(6)
O12 H6 0.8200
O3 C4 1.337(6)
O3 H1 0.8200
O9 C23 1.434(6)
O9 H9B 0.8502
O8 C24 1.431(6)
O8 H3 0.8200
C31A C30A 1.515(6)
C31A C32A 1.526(6)
C31A H31A 0.9800
C32A C33A 1.491(6)
C32A H32A 0.9800
C28A C29A 1.527(6)
C28A H28A 0.9800
C6A C7A 1.383(7)
C6A C5A 1.389(6)
C5A C4A 1.385(7)
C5A H5A 0.9300
C4A C9A 1.396(7)
C9A C8A 1.365(6)
C9A C3A 1.444(7)
C3A C2A 1.429(7)
C2A C1A 1.369(7)
C22A C23A 1.524(6)
C22A H22A 0.9800
C26A C27A 1.504(7)
C26A C25A 1.543(6)
C26A H26A 0.9800
C27A H27D 0.9600
C27A H27E 0.9600
C27A H27F 0.9600
C25A C24A 1.496(7)
C25A H25A 0.9800
C24A C23A 1.522(7)
C24A H24A 0.9800
C23A H23A 0.9800
C1A C10A 1.457(7)
C8A C7A 1.378(6)
C17A C18A 1.312(7)
C17A H17A 0.9300
C18A C19A 1.502(7)
C18A C20A 1.528(7)
C20A H20D 0.9600
C20A H20E 0.9600
C20A H20F 0.9600
C19A H19E 0.9600
C19A H19F 0.9600
C19A H19D 0.9600
C10A C11A 1.377(7)
C10A C15A 1.413(7)
C11A C12A 1.369(7)
C11A H11A 0.9300
C12A C13A 1.364(8)
C12A H12A 0.9300
C13A C14A 1.365(7)
C13A O4A 1.374(7)
C14A C15A 1.386(7)
C14A H14A 0.9300
C15A H15A 0.9300
O4A C21A 1.424(8)
C29A C30A 1.508(7)
C29A H29A 0.9800
C30A H30A 0.9800
C33A H33D 0.9700
C33A H33C 0.9700
C21 H21C 0.9600
C21 H21A 0.9600
C21 H21B 0.9600
C13 C14 1.356(7)
C13 C12 1.361(8)
C12 C11 1.365(7)
C12 H12 0.9300
C11 C10 1.396(7)
C11 H11 0.9300
C10 C15 1.393(7)
C10 C1 1.461(7)
C1 C2 1.357(6)
C8 C9 1.378(6)
C8 C7 1.395(6)
C7 C6 1.400(7)
C7 C16 1.502(6)
C6 C5 1.370(6)
C28 C29 1.534(6)
C28 H28 0.9800
C29 C30 1.500(7)
C29 H29 0.9800
C30 C31 1.504(6)
C30 H30 0.9800
C31 C32 1.524(6)
C31 H31 0.9800
C25 C24 1.504(7)
C25 C26 1.535(7)
C25 H25 0.9800
C26 C27 1.532(8)
C26 H26 0.9800
C22 C23 1.531(7)
C22 H22 0.9800
C2 C3 1.439(7)
C3 C9 1.454(6)
C9 C4 1.407(7)
C14 C15 1.408(7)
C14 H14 0.9300
C15 H15 0.9300
C32 C33 1.501(6)
C32 H32 0.9800
C33 H33B 0.9700
C33 H33A 0.9700
C5 C4 1.382(7)
C5 H5 0.9300
C16 C17 1.505(7)
C16 H16A 0.9700
C16 H16B 0.9700
C17 C18 1.327(7)
C17 H17 0.9300
C18 C19 1.507(7)
C18 C20 1.515(8)
C20 H20C 0.9600
C20 H20A 0.9600
C20 H20B 0.9600
C19 H19C 0.9600
C19 H19A 0.9600
C19 H19B 0.9600
C23 C24 1.479(7)
C23 H23 0.9800
C24 H24 0.9800
C27 H27A 0.9600
C27 H27B 0.9600
C27 H27C 0.9600
C21A H21E 0.9600
C21A H21F 0.9600
C21A H21D 0.9600
C3S C2S 1.481(13)
C3S C4S 1.493(14)
C3S H7S 1.0605
C3S H6S 0.9701
C2S C1S 1.531(14)
C2S H5S 0.9700
C2S H4S 0.9700
C1S O1S 1.630(15)
C1S H2S 0.9700
C1S H3S 0.9700
C4S C5S 1.432(19)
C4S H9S 1.0730
C4S H8S 0.9700
C5S H11S 0.9600
C5S H12S 0.9600
C5S H10S 0.9600

loop_
_geom_torsion_atom_site_label_1
_geom_torsion_atom_site_label_2
_geom_torsion_atom_site_label_3
_geom_torsion_atom_site_label_4
_geom_torsion
C28A O11A C32A C33A -169.0(4)
C28A O11A C32A C31A 65.2(5)
O13A C31A C32A O11A -179.4(4)
C30A C31A C32A O11A -58.0(5)
O13A C31A C32A C33A 59.3(6)
C30A C31A C32A C33A -179.3(5)
C6A O10A C28A O11A -71.2(5)
C6A O10A C28A C29A 173.1(4)
C32A O11A C28A O10A 179.2(3)
C32A O11A C28A C29A -66.1(5)
C28A O10A C6A C7A -168.6(4)
C28A O10A C6A C5A 13.6(7)
C7A C6A C5A C4A -3.4(8)
O10A C6A C5A C4A 174.1(5)
C6A C5A C4A O3A -179.4(5)
C6A C5A C4A C9A 1.6(8)
O3A C4A C9A C8A -177.1(5)
C5A C4A C9A C8A 1.9(8)
O3A C4A C9A C3A 3.3(8)
C5A C4A C9A C3A -177.8(5)
C8A C9A C3A O2A -177.9(5)
C4A C9A C3A O2A 1.7(9)
C8A C9A C3A C2A 2.6(8)
C4A C9A C3A C2A -177.7(5)
C22A O5A C2A C1A 124.0(5)
C22A O5A C2A C3A -57.1(6)
O2A C3A C2A C1A 179.7(6)
C9A C3A C2A C1A -0.8(8)
O2A C3A C2A O5A 0.9(8)
C9A C3A C2A O5A -179.6(5)
C26A O6A C22A O5A -69.5(4)
C26A O6A C22A C23A 51.9(6)
C2A O5A C22A O6A -108.9(4)
C2A O5A C22A C23A 126.6(4)
C22A O6A C26A C27A -176.5(4)
C22A O6A C26A C25A -54.8(5)
O6A C26A C25A O7A -178.5(4)
C27A C26A C25A O7A -61.0(6)
O6A C26A C25A C24A 56.6(6)
C27A C26A C25A C24A 174.1(5)
O7A C25A C24A O8A 58.0(6)
C26A C25A C24A O8A -179.5(4)
O7A C25A C24A C23A -179.9(4)
C26A C25A C24A C23A -57.4(5)
O8A C24A C23A O9A 59.3(5)
C25A C24A C23A O9A -65.7(5)
O8A C24A C23A C22A 178.1(4)
C25A C24A C23A C22A 53.0(5)
O6A C22A C23A O9A 72.4(5)
O5A C22A C23A O9A -165.6(4)
O6A C22A C23A C24A -49.3(6)
O5A C22A C23A C24A 72.7(5)
O5A C2A C1A O1A 175.6(4)
C3A C2A C1A O1A -3.3(8)
O5A C2A C1A C10A -4.8(9)
C3A C2A C1A C10A 176.4(6)
C8A O1A C1A C2A 5.7(8)
C8A O1A C1A C10A -174.0(4)
C4A C9A C8A C7A -4.2(9)
C3A C9A C8A C7A 175.5(5)
C4A C9A C8A O1A 180.0(5)
C3A C9A C8A O1A -0.4(8)
C1A O1A C8A C9A -3.9(7)
C1A O1A C8A C7A 179.7(5)
C9A C8A C7A C6A 2.6(8)
O1A C8A C7A C6A 178.7(4)
C9A C8A C7A C16A 177.2(5)
O1A C8A C7A C16A -6.7(7)
C5A C6A C7A C8A 1.4(8)
O10A C6A C7A C8A -176.3(5)
C5A C6A C7A C16A -173.2(5)
O10A C6A C7A C16A 9.1(7)
C17A C16A C7A C8A -79.3(6)
C17A C16A C7A C6A 94.8(6)
C7A C16A C17A C18A -133.5(6)
C16A C17A C18A C19A -2.1(9)
C16A C17A C18A C20A 179.5(5)
C2A C1A C10A C11A -155.7(6)
O1A C1A C10A C11A 24.0(7)
C2A C1A C10A C15A 27.9(10)
O1A C1A C10A C15A -152.5(5)
C15A C10A C11A C12A -1.8(8)
C1A C10A C11A C12A -178.5(5)
C10A C11A C12A C13A 2.1(9)
C11A C12A C13A C14A -2.0(9)
C11A C12A C13A O4A 178.2(6)
C12A C13A C14A C15A 1.9(9)
O4A C13A C14A C15A -178.4(5)
C13A C14A C15A C10A -1.7(9)
C11A C10A C15A C14A 1.6(8)
C1A C10A C15A C14A 178.2(5)
C12A C13A O4A C21A -0.3(9)
C14A C13A O4A C21A 180.0(6)
O10A C28A C29A O15A -63.7(5)
O11A C28A C29A O15A -179.0(4)
O10A C28A C29A C30A 175.0(4)
O11A C28A C29A C30A 59.7(5)
O15A C29A C30A O14A 60.7(5)
C28A C29A C30A O14A -177.5(4)
O15A C29A C30A C31A -177.4(4)
C28A C29A C30A C31A -55.7(5)
O13A C31A C30A O14A -65.1(5)
C32A C31A C30A O14A 174.0(4)
O13A C31A C30A C29A 176.5(4)
C32A C31A C30A C29A 55.6(5)
O11A C32A C33A O12A -56.6(5)
C31A C32A C33A O12A 64.1(6)
C21 O4 C13 C14 -5.0(9)
C21 O4 C13 C12 178.2(6)
C14 C13 C12 C11 3.6(9)
O4 C13 C12 C11 -179.5(6)
C13 C12 C11 C10 -1.3(9)
C12 C11 C10 C15 -0.7(8)
C12 C11 C10 C1 179.4(5)
C8 O1 C1 C2 3.9(7)
C8 O1 C1 C10 -176.8(4)
C15 C10 C1 C2 27.4(9)
C11 C10 C1 C2 -152.7(6)
C15 C10 C1 O1 -151.7(5)
C11 C10 C1 O1 28.1(7)
C1 O1 C8 C9 -2.1(7)
C1 O1 C8 C7 -179.6(5)
C9 C8 C7 C6 2.1(8)
O1 C8 C7 C6 179.5(4)
C9 C8 C7 C16 176.2(5)
O1 C8 C7 C16 -6.4(8)
C28 O10 C6 C5 16.7(7)
C28 O10 C6 C7 -164.1(4)
C8 C7 C6 C5 1.2(8)
C16 C7 C6 C5 -173.0(5)
C8 C7 C6 O10 -177.9(4)
C16 C7 C6 O10 7.9(7)
C6 O10 C28 O11 -76.7(5)
C6 O10 C28 C29 164.4(4)
C32 O11 C28 O10 178.6(3)
C32 O11 C28 C29 -63.5(5)
O10 C28 C29 O15 -58.2(5)
O11 C28 C29 O15 -178.6(4)
O10 C28 C29 C30 178.2(4)
O11 C28 C29 C30 57.8(5)
O15 C29 C30 O14 61.5(5)
C28 C29 C30 O14 -174.8(4)
O15 C29 C30 C31 -176.3(4)
C28 C29 C30 C31 -52.5(5)
O14 C30 C31 O13 -62.5(5)
C29 C30 C31 O13 175.7(4)
O14 C30 C31 C32 173.2(4)
C29 C30 C31 C32 51.4(5)
C22 O6 C26 C27 -173.3(4)
C22 O6 C26 C25 -52.1(6)
O7 C25 C26 O6 176.6(4)
C24 C25 C26 O6 53.6(6)
O7 C25 C26 C27 -65.9(6)
C24 C25 C26 C27 171.2(5)
C26 O6 C22 O5 -69.6(5)
C26 O6 C22 C23 49.6(5)
C2 O5 C22 O6 -83.7(5)
C2 O5 C22 C23 152.8(4)
O1 C1 C2 O5 177.6(4)
C10 C1 C2 O5 -1.5(9)
O1 C1 C2 C3 -3.0(8)
C10 C1 C2 C3 177.9(5)
C22 O5 C2 C1 122.6(5)
C22 O5 C2 C3 -56.8(6)
C1 C2 C3 O2 179.4(5)
O5 C2 C3 O2 -1.1(8)
C1 C2 C3 C9 0.4(8)
O5 C2 C3 C9 179.8(5)
O1 C8 C9 C4 178.3(5)
C7 C8 C9 C4 -4.5(8)
O1 C8 C9 C3 -0.5(8)
C7 C8 C9 C3 176.8(5)
O2 C3 C9 C8 -177.7(5)
C2 C3 C9 C8 1.3(8)
O2 C3 C9 C4 3.6(8)
C2 C3 C9 C4 -177.4(5)
C12 C13 C14 C15 -3.6(9)
O4 C13 C14 C15 179.7(5)
C11 C10 C15 C14 0.6(8)
C1 C10 C15 C14 -179.5(5)
C13 C14 C15 C10 1.5(8)
C28 O11 C32 C33 -173.3(4)
C28 O11 C32 C31 61.9(5)
O13 C31 C32 O11 -177.7(4)
C30 C31 C32 O11 -54.5(5)
O13 C31 C32 C33 60.1(6)
C30 C31 C32 C33 -176.7(4)
O11 C32 C33 O12 -64.0(5)
C31 C32 C33 O12 58.1(6)
O10 C6 C5 C4 177.1(5)
C7 C6 C5 C4 -1.9(8)
C6 C5 C4 O3 -178.6(5)
C6 C5 C4 C9 -0.6(8)
C8 C9 C4 O3 -178.4(5)
C3 C9 C4 O3 0.3(8)
C8 C9 C4 C5 3.6(8)
C3 C9 C4 C5 -177.7(5)
C8 C7 C16 C17 -94.7(6)
C6 C7 C16 C17 79.0(6)
C7 C16 C17 C18 -142.3(6)
C16 C17 C18 C19 -0.8(10)
C16 C17 C18 C20 -178.0(5)
O6 C22 C23 O9 70.0(5)
O5 C22 C23 O9 -166.6(4)
O6 C22 C23 C24 -49.7(6)
O5 C22 C23 C24 73.7(5)
O9 C23 C24 O8 60.4(5)
C22 C23 C24 O8 177.1(4)
O9 C23 C24 C25 -62.0(5)
C22 C23 C24 C25 54.7(5)
O7 C25 C24 O8 59.2(6)
C26 C25 C24 O8 179.2(4)
O7 C25 C24 C23 -176.7(4)
C26 C25 C24 C23 -56.7(6)
C4S C3S C2S C1S 165(2)
C3S C2S C1S O1S 80(5)
C2S C3S C4S C5S -65(4)
